data_4309745
loop_
_publ_author_name
'Hongshan He'
'David T. Puerta'
'Seth M. Cohen'
'Kenton R. Rodgers'

_publ_section_title
;
Structural and Spectroscopic Study of Reactions between Chelating
Zinc-Binding Groups and Mimics of the Matrix Metalloproteinase and
Disintegrin Metalloprotease Catalytic Sites: The Coordination Chemistry
of Metalloprotease Inhibition
;
_journal_name_full 'Inorganic Chemistry'
_journal_page_first 7431
_journal_page_last 7442
_journal_paper_doi 10.1021/ic050723p
_journal_volume 44
_journal_year 2005
_chemical_formula_sum 'C44 H40 B N9 Zn'
_chemical_formula_weight 771.03
_chemical_name_systematic
; 
 ? 
;
_space_group_IT_number 2
_symmetry_cell_setting triclinic
_symmetry_space_group_name_Hall '-P 1'
_symmetry_space_group_name_H-M 'P -1'
_atom_sites_solution_hydrogens geom
_atom_sites_solution_primary direct
_atom_sites_solution_secondary difmap
_audit_creation_method SHELXL-97
_cell_angle_alpha 102.369(2)
_cell_angle_beta 96.125(2)
_cell_angle_gamma 115.455(2)
_cell_formula_units_Z 2
_cell_length_a 12.8473(15)
_cell_length_b 13.3709(16)
_cell_length_c 13.3952(16)
_cell_measurement_temperature 100(2)
_cell_volume 1977.2(4)
_computing_cell_refinement 'Bruker SMART'
_computing_data_collection 'Bruker SMART'
_computing_data_reduction 'Bruker SAINT'
_computing_molecular_graphics 'Bruker SHELXTL'
_computing_publication_material 'Bruker SHELXTL'
_computing_structure_refinement 'SHELXL-97 (Sheldrick, 1997)'
_computing_structure_solution 'SHELXS-97 (Sheldrick, 1990)'
_diffrn_ambient_temperature 100(2)
_diffrn_measured_fraction_theta_full 0.960
_diffrn_measured_fraction_theta_max 0.960
_diffrn_measurement_device_type 'CCD area detector'
_diffrn_measurement_method 'phi and omega scans'
_diffrn_radiation_monochromator graphite
_diffrn_radiation_source 'fine-focus sealed tube'
_diffrn_radiation_type MoK\a
_diffrn_radiation_wavelength 0.71073
_diffrn_reflns_av_R_equivalents 0.0196
_diffrn_reflns_av_sigmaI/netI 0.0417
_diffrn_reflns_limit_h_max 16
_diffrn_reflns_limit_h_min -8
_diffrn_reflns_limit_k_max 13
_diffrn_reflns_limit_k_min -17
_diffrn_reflns_limit_l_max 16
_diffrn_reflns_limit_l_min -17
_diffrn_reflns_number 12579
_diffrn_reflns_theta_full 27.50
_diffrn_reflns_theta_max 27.50
_diffrn_reflns_theta_min 1.60
_exptl_absorpt_coefficient_mu 0.665
_exptl_absorpt_correction_type none
_exptl_crystal_colour colorless
_exptl_crystal_density_diffrn 1.295
_exptl_crystal_density_meas 0
_exptl_crystal_density_method 'not measured'
_exptl_crystal_description block
_exptl_crystal_F_000 804
_exptl_crystal_size_max 0.40
_exptl_crystal_size_mid 0.30
_exptl_crystal_size_min 0.20
_refine_diff_density_max 1.074
_refine_diff_density_min -0.620
_refine_diff_density_rms 0.077
_refine_ls_extinction_method none
_refine_ls_goodness_of_fit_ref 1.049
_refine_ls_hydrogen_treatment mixed
_refine_ls_matrix_type full
_refine_ls_number_parameters 491
_refine_ls_number_reflns 8731
_refine_ls_number_restraints 0
_refine_ls_restrained_S_all 1.049
_refine_ls_R_factor_all 0.0544
_refine_ls_R_factor_gt 0.0477
_refine_ls_shift/su_max 0.043
_refine_ls_shift/su_mean 0.002
_refine_ls_structure_factor_coef Fsqd
_refine_ls_weighting_details 'calc w=1/[\s^2^(Fo^2^)+(0.0741P)^2^+1.3225P] where P=(Fo^2^+2Fc^2^)/3'
_refine_ls_weighting_scheme calc
_refine_ls_wR_factor_gt 0.1278
_refine_ls_wR_factor_ref 0.1328
_reflns_number_gt 7595
_reflns_number_total 8731
_reflns_threshold_expression >2sigma(I)
_cod_data_source_file ic050723psi20050815_034514_1.cif
_cod_data_source_block compd1
_cod_depositor_comments
;
The following automatic conversions were performed:
'_symmetry_cell_setting' value 'Triclinic' changed to 'triclinic'
according to '/home/saulius/struct/CIF-dictionaries/cif_core.dic'
dictionary named 'cif_core.dic' version 2.4.1 from 2010-06-29.

Automatic conversion script
Id: cif_fix_enum 1527 2010-12-29 10:47:43Z saulius 
;
_cod_database_code 4309745

loop_
_symmetry_equiv_pos_as_xyz
'x, y, z'
'-x, -y, -z'

loop_
_atom_site_label
_atom_site_type_symbol
_atom_site_fract_x
_atom_site_fract_y
_atom_site_fract_z
_atom_site_U_iso_or_equiv
_atom_site_adp_type
_atom_site_occupancy
_atom_site_symmetry_multiplicity
_atom_site_calc_flag
_atom_site_refinement_flags
_atom_site_disorder_assembly
_atom_site_disorder_group
B1 B 0.7418(2) 0.9012(2) 0.56731(19) 0.0204(5) Uani 1 1 d . . .
C1 C 1.0144(2) 0.9949(2) 0.6541(2) 0.0319(5) Uani 1 1 d . . .
H1A H 0.9991 0.9480 0.5819 0.048 Uiso 1 1 calc R . .
H1B H 1.0920 1.0116 0.6928 0.048 Uiso 1 1 calc R . .
H1C H 1.0136 1.0677 0.6533 0.048 Uiso 1 1 calc R . .
C2 C 0.9211(2) 0.93028(19) 0.70613(18) 0.0230(4) Uani 1 1 d . . .
C3 C 0.93210(19) 0.89585(19) 0.79499(18) 0.0229(4) Uani 1 1 d . . .
H3 H 1.0033 0.9104 0.8388 0.028 Uiso 1 1 calc R . .
C4 C 0.81690(19) 0.83507(18) 0.80728(17) 0.0206(4) Uani 1 1 d . . .
C5 C 0.7807(2) 0.77739(19) 0.88850(18) 0.0214(4) Uani 1 1 d . . .
C6 C 0.6734(2) 0.6773(2) 0.86801(19) 0.0248(5) Uani 1 1 d . . .
H6 H 0.6207 0.6474 0.8012 0.030 Uiso 1 1 calc R . .
C7 C 0.6427(2) 0.6210(2) 0.9443(2) 0.0291(5) Uani 1 1 d . . .
H7 H 0.5687 0.5536 0.9297 0.035 Uiso 1 1 calc R . .
C8 C 0.7192(2) 0.6624(2) 1.0414(2) 0.0307(5) Uani 1 1 d . . .
H8 H 0.6987 0.6228 1.0929 0.037 Uiso 1 1 calc R . .
C9 C 0.8261(2) 0.7623(2) 1.0629(2) 0.0308(5) Uani 1 1 d . . .
H9 H 0.8785 0.7916 1.1297 0.037 Uiso 1 1 calc R . .
C10 C 0.8566(2) 0.8193(2) 0.98761(19) 0.0269(5) Uani 1 1 d . . .
H10 H 0.9299 0.8877 1.0032 0.032 Uiso 1 1 calc R . .
C11 C 0.7307(2) 0.7417(2) 0.35157(19) 0.0281(5) Uani 1 1 d . . .
H11A H 0.7468 0.8129 0.3325 0.042 Uiso 1 1 calc R . .
H11B H 0.7079 0.6779 0.2879 0.042 Uiso 1 1 calc R . .
H11C H 0.8020 0.7527 0.3972 0.042 Uiso 1 1 calc R . .
C12 C 0.6326(2) 0.71365(19) 0.40799(17) 0.0215(4) Uani 1 1 d . . .
C13 C 0.5214(2) 0.61992(19) 0.37905(17) 0.0223(4) Uani 1 1 d . . .
H13 H 0.4884 0.5585 0.3155 0.027 Uiso 1 1 calc R . .
C14 C 0.46731(19) 0.63362(18) 0.46204(17) 0.0206(4) Uani 1 1 d . . .
C15 C 0.34643(19) 0.56006(19) 0.47058(17) 0.0212(4) Uani 1 1 d . . .
C16 C 0.2974(2) 0.43963(19) 0.43511(19) 0.0249(5) Uani 1 1 d . . .
H16 H 0.3417 0.4049 0.4046 0.030 Uiso 1 1 calc R . .
C17 C 0.1841(2) 0.3710(2) 0.4445(2) 0.0319(5) Uani 1 1 d . . .
H17 H 0.1506 0.2892 0.4199 0.038 Uiso 1 1 calc R . .
C18 C 0.1195(2) 0.4210(2) 0.4897(2) 0.0337(6) Uani 1 1 d . . .
H18 H 0.0427 0.3734 0.4976 0.040 Uiso 1 1 calc R . .
C19 C 0.1665(2) 0.5398(2) 0.5232(2) 0.0309(5) Uani 1 1 d . . .
H19 H 0.1217 0.5740 0.5535 0.037 Uiso 1 1 calc R . .
C20 C 0.2793(2) 0.6092(2) 0.51274(19) 0.0250(5) Uani 1 1 d . . .
H20 H 0.3109 0.6910 0.5346 0.030 Uiso 1 1 calc R . .
C21 C 0.8023(2) 1.1378(2) 0.5188(2) 0.0334(6) Uani 1 1 d . . .
H21A H 0.8787 1.1534 0.5593 0.050 Uiso 1 1 calc R . .
H21B H 0.8053 1.2107 0.5128 0.050 Uiso 1 1 calc R . .
H21C H 0.7857 1.0860 0.4486 0.050 Uiso 1 1 calc R . .
C22 C 0.7073(2) 1.0820(2) 0.57305(19) 0.0257(5) Uani 1 1 d . . .
C23 C 0.6293(2) 1.1173(2) 0.6104(2) 0.0297(5) Uani 1 1 d . . .
H23 H 0.6223 1.1839 0.6047 0.036 Uiso 1 1 calc R . .
C24 C 0.5625(2) 1.03581(19) 0.65811(18) 0.0236(5) Uani 1 1 d . . .
C25 C 0.4677(2) 1.0327(2) 0.71174(18) 0.0258(5) Uani 1 1 d . . .
C26 C 0.4631(3) 1.1354(2) 0.7551(2) 0.0347(6) Uani 1 1 d . . .
H26 H 0.5186 1.2060 0.7462 0.042 Uiso 1 1 calc R . .
C27 C 0.3785(3) 1.1349(3) 0.8109(2) 0.0427(7) Uani 1 1 d . . .
H27 H 0.3773 1.2053 0.8410 0.051 Uiso 1 1 calc R . .
C28 C 0.2959(3) 1.0330(3) 0.8231(2) 0.0393(7) Uani 1 1 d . . .
H28 H 0.2383 1.0334 0.8619 0.047 Uiso 1 1 calc R . .
C29 C 0.2970(2) 0.9304(3) 0.7789(2) 0.0356(6) Uani 1 1 d . . .
H29 H 0.2393 0.8598 0.7862 0.043 Uiso 1 1 calc R . .
C30 C 0.3825(2) 0.9304(2) 0.72361(19) 0.0292(5) Uani 1 1 d . . .
H30 H 0.3829 0.8595 0.6935 0.035 Uiso 1 1 calc R . .
C31 C 0.3801(2) 0.57881(19) 0.73098(18) 0.0230(4) Uani 1 1 d . . .
H31 H 0.3661 0.5282 0.6637 0.028 Uiso 1 1 calc R . .
C32 C 0.3743(2) 0.6394(2) 0.89054(19) 0.0262(5) Uani 1 1 d . . .
C33 C 0.3439(3) 0.6373(2) 0.9945(2) 0.0383(6) Uani 1 1 d . . .
H33A H 0.2591 0.5864 0.9843 0.058 Uiso 1 1 calc R . .
H33B H 0.3634 0.7158 1.0352 0.058 Uiso 1 1 calc R . .
H33C H 0.3891 0.6084 1.0325 0.058 Uiso 1 1 calc R . .
C34 C 0.4442(2) 0.7336(2) 0.85885(18) 0.0224(4) Uani 1 1 d . . .
C35 C 0.5183(2) 0.8530(2) 0.91348(18) 0.0231(4) Uani 1 1 d . . .
H35 H 0.5148 0.8837 0.9832 0.028 Uiso 1 1 calc R . .
C36 C 0.6624(2) 1.04086(19) 0.92272(18) 0.0239(5) Uani 1 1 d . . .
H36A H 0.6493 1.0562 0.9947 0.029 Uiso 1 1 calc R . .
H36B H 0.6373 1.0866 0.8862 0.029 Uiso 1 1 calc R . .
C37 C 0.7927(2) 1.0804(2) 0.9288(2) 0.0344(6) Uani 1 1 d . . .
H37A H 0.8071 1.0685 0.8571 0.041 Uiso 1 1 calc R . .
H37B H 0.8181 1.0337 0.9636 0.041 Uiso 1 1 calc R . .
C38 C 0.8648(3) 1.2080(3) 0.9902(3) 0.0525(9) Uani 1 1 d . . .
H38A H 0.8451 1.2547 0.9521 0.079 Uiso 1 1 calc R . .
H38B H 0.9493 1.2307 0.9985 0.079 Uiso 1 1 calc R . .
H38C H 0.8463 1.2205 1.0595 0.079 Uiso 1 1 calc R . .
C39 C 1.0328(4) 0.4352(4) 0.7705(4) 0.0804(13) Uiso 1 1 d . . .
C40 C 1.0475(6) 0.5408(6) 0.7709(6) 0.0758(17) Uiso 0.70 1 d P . .
C41 C 0.8571(7) 0.4932(7) 0.7856(6) 0.126(2) Uiso 1 1 d . . .
C42 C 0.9243(6) 0.3506(6) 0.7761(6) 0.0808(18) Uiso 0.70 1 d P . .
C43 C 0.8323(7) 0.3813(7) 0.7883(6) 0.089(2) Uiso 0.70 1 d P . .
C44 C 0.9518(7) 0.5671(7) 0.7769(6) 0.093(2) Uiso 0.70 1 d P . .
C48 C 1.0366(12) 0.4539(12) 0.8906(11) 0.063(3) Uiso 0.30 1 d P . .
C49 C 0.9589(10) 0.4869(10) 0.9328(9) 0.051(3) Uiso 0.30 1 d P . .
C50 C 0.8872(10) 0.5173(10) 0.8750(9) 0.049(2) Uiso 0.30 1 d P . .
C51 C 0.9692(17) 0.4714(17) 0.7319(15) 0.091(5) Uiso 0.30 1 d P . .
H39 H 0.808(2) 0.9387(19) 0.5234(18) 0.011(5) Uiso 1 1 d . . .
N1 N 0.59793(16) 0.95438(16) 0.65028(14) 0.0210(4) Uani 1 1 d . . .
N2 N 0.73952(16) 0.83361(15) 0.73023(14) 0.0190(4) Uani 1 1 d . . .
N3 N 0.80481(16) 0.89213(15) 0.66820(14) 0.0193(4) Uani 1 1 d . . .
N4 N 0.54104(16) 0.73013(16) 0.53882(15) 0.0204(4) Uani 1 1 d . . .
N5 N 0.64243(16) 0.77992(15) 0.50377(14) 0.0195(4) Uani 1 1 d . . .
N6 N 0.44718(16) 0.69425(16) 0.75536(15) 0.0214(4) Uani 1 1 d . . .
N7 N 0.68646(16) 0.98256(16) 0.59723(14) 0.0211(4) Uani 1 1 d . . .
N8 N 0.33466(18) 0.54096(17) 0.80924(17) 0.0273(4) Uani 1 1 d . . .
N9 N 0.58946(16) 0.91830(16) 0.86781(15) 0.0214(4) Uani 1 1 d . . .
Zn1 Zn 0.56927(2) 0.81451(2) 0.707387(19) 0.01931(9) Uani 1 1 d . . .

loop_
_atom_site_aniso_label
_atom_site_aniso_U_11
_atom_site_aniso_U_22
_atom_site_aniso_U_33
_atom_site_aniso_U_23
_atom_site_aniso_U_13
_atom_site_aniso_U_12
B1 0.0226(11) 0.0201(11) 0.0173(11) 0.0060(9) 0.0022(9) 0.0092(10)
C1 0.0230(11) 0.0388(14) 0.0308(13) 0.0176(11) 0.0031(10) 0.0090(10)
C2 0.0218(10) 0.0211(10) 0.0234(11) 0.0051(9) 0.0018(9) 0.0089(9)
C3 0.0199(10) 0.0234(11) 0.0217(11) 0.0063(9) -0.0010(8) 0.0082(9)
C4 0.0234(10) 0.0161(10) 0.0212(11) 0.0046(8) 0.0029(8) 0.0091(8)
C5 0.0246(11) 0.0220(10) 0.0223(11) 0.0072(8) 0.0061(9) 0.0145(9)
C6 0.0247(11) 0.0238(11) 0.0264(12) 0.0087(9) 0.0029(9) 0.0118(9)
C7 0.0311(12) 0.0275(12) 0.0371(14) 0.0160(10) 0.0134(11) 0.0169(10)
C8 0.0443(14) 0.0345(13) 0.0290(13) 0.0186(10) 0.0167(11) 0.0260(12)
C9 0.0413(14) 0.0335(13) 0.0222(12) 0.0093(10) 0.0047(10) 0.0215(11)
C10 0.0292(12) 0.0253(11) 0.0246(12) 0.0064(9) 0.0030(9) 0.0124(10)
C11 0.0329(12) 0.0256(12) 0.0231(12) 0.0071(9) 0.0099(10) 0.0104(10)
C12 0.0272(11) 0.0206(10) 0.0177(10) 0.0065(8) 0.0028(9) 0.0122(9)
C13 0.0268(11) 0.0201(10) 0.0176(10) 0.0035(8) 0.0007(9) 0.0106(9)
C14 0.0222(10) 0.0188(10) 0.0209(11) 0.0055(8) 0.0017(8) 0.0104(8)
C15 0.0207(10) 0.0199(10) 0.0204(11) 0.0049(8) -0.0017(8) 0.0090(8)
C16 0.0256(11) 0.0214(11) 0.0256(12) 0.0033(9) 0.0008(9) 0.0119(9)
C17 0.0269(12) 0.0211(11) 0.0406(15) 0.0076(10) -0.0020(10) 0.0075(10)
C18 0.0205(11) 0.0320(13) 0.0470(16) 0.0162(12) 0.0053(11) 0.0091(10)
C19 0.0236(11) 0.0339(13) 0.0393(14) 0.0119(11) 0.0059(10) 0.0167(10)
C20 0.0245(11) 0.0206(11) 0.0288(12) 0.0066(9) 0.0010(9) 0.0109(9)
C21 0.0339(13) 0.0314(13) 0.0438(15) 0.0234(12) 0.0126(11) 0.0164(11)
C22 0.0286(12) 0.0221(11) 0.0263(12) 0.0103(9) 0.0013(9) 0.0112(9)
C23 0.0350(13) 0.0259(12) 0.0353(14) 0.0130(10) 0.0073(11) 0.0187(10)
C24 0.0282(11) 0.0238(11) 0.0196(11) 0.0053(9) -0.0006(9) 0.0145(9)
C25 0.0315(12) 0.0340(12) 0.0186(11) 0.0073(9) 0.0008(9) 0.0223(10)
C26 0.0456(15) 0.0379(14) 0.0313(14) 0.0097(11) 0.0057(11) 0.0297(13)
C27 0.0571(18) 0.0596(19) 0.0300(14) 0.0070(13) 0.0051(13) 0.0475(16)
C28 0.0397(15) 0.069(2) 0.0239(13) 0.0132(13) 0.0065(11) 0.0388(15)
C29 0.0314(13) 0.0557(17) 0.0271(13) 0.0154(12) 0.0038(10) 0.0259(13)
C30 0.0304(12) 0.0363(13) 0.0249(12) 0.0077(10) 0.0032(10) 0.0202(11)
C31 0.0232(10) 0.0219(11) 0.0246(11) 0.0064(9) 0.0044(9) 0.0116(9)
C32 0.0296(12) 0.0268(12) 0.0284(12) 0.0113(9) 0.0096(10) 0.0165(10)
C33 0.0537(17) 0.0318(13) 0.0360(15) 0.0153(11) 0.0239(13) 0.0200(13)
C34 0.0255(11) 0.0261(11) 0.0211(11) 0.0077(9) 0.0065(9) 0.0161(9)
C35 0.0280(11) 0.0268(11) 0.0205(11) 0.0078(9) 0.0059(9) 0.0176(9)
C36 0.0276(11) 0.0221(11) 0.0215(11) 0.0040(9) 0.0016(9) 0.0131(9)
C37 0.0292(12) 0.0234(12) 0.0463(16) 0.0035(11) 0.0060(11) 0.0120(10)
C38 0.0344(15) 0.0286(14) 0.079(2) -0.0026(15) 0.0083(15) 0.0102(12)
N1 0.0251(9) 0.0206(9) 0.0185(9) 0.0058(7) 0.0041(7) 0.0119(8)
N2 0.0207(9) 0.0168(8) 0.0185(9) 0.0052(7) 0.0036(7) 0.0080(7)
N3 0.0207(9) 0.0176(8) 0.0194(9) 0.0063(7) 0.0049(7) 0.0083(7)
N4 0.0195(9) 0.0198(9) 0.0208(9) 0.0057(7) 0.0035(7) 0.0084(7)
N5 0.0199(8) 0.0188(9) 0.0178(9) 0.0063(7) 0.0028(7) 0.0072(7)
N6 0.0213(9) 0.0229(9) 0.0206(9) 0.0065(7) 0.0041(7) 0.0109(7)
N7 0.0223(9) 0.0203(9) 0.0195(9) 0.0063(7) 0.0018(7) 0.0094(7)
N8 0.0279(10) 0.0242(10) 0.0314(11) 0.0095(8) 0.0083(8) 0.0125(8)
N9 0.0244(9) 0.0211(9) 0.0195(9) 0.0052(7) 0.0024(7) 0.0122(8)
Zn1 0.02032(14) 0.01907(14) 0.01933(15) 0.00624(10) 0.00432(10) 0.00959(10)

loop_
_atom_type_symbol
_atom_type_description
_atom_type_scat_dispersion_real
_atom_type_scat_dispersion_imag
_atom_type_scat_source
C C 0.0033 0.0016 'International Tables Vol C Tables 4.2.6.8 and 6.1.1.4'
H H 0.0000 0.0000 'International Tables Vol C Tables 4.2.6.8 and 6.1.1.4'
B B 0.0013 0.0007 'International Tables Vol C Tables 4.2.6.8 and 6.1.1.4'
N N 0.0061 0.0033 'International Tables Vol C Tables 4.2.6.8 and 6.1.1.4'
Zn Zn 0.2839 1.4301 'International Tables Vol C Tables 4.2.6.8 and 6.1.1.4'

loop_
_geom_angle_atom_site_label_1
_geom_angle_atom_site_label_2
_geom_angle_atom_site_label_3
_geom_angle
_geom_angle_site_symmetry_1
_geom_angle_site_symmetry_3
_geom_angle_publ_flag
N5 B1 N7 108.76(18) . . ?
N5 B1 N3 109.11(18) . . ?
N7 B1 N3 109.89(18) . . ?
N3 C2 C3 107.8(2) . . ?
N3 C2 C1 122.8(2) . . ?
C3 C2 C1 129.4(2) . . ?
C2 C3 C4 105.8(2) . . ?
N2 C4 C3 109.7(2) . . ?
N2 C4 C5 123.2(2) . . ?
C3 C4 C5 127.1(2) . . ?
C6 C5 C10 118.4(2) . . ?
C6 C5 C4 121.3(2) . . ?
C10 C5 C4 120.3(2) . . ?
C7 C6 C5 120.6(2) . . ?
C8 C7 C6 120.4(2) . . ?
C7 C8 C9 119.5(2) . . ?
C10 C9 C8 120.3(2) . . ?
C9 C10 C5 120.8(2) . . ?
N5 C12 C13 107.4(2) . . ?
N5 C12 C11 123.1(2) . . ?
C13 C12 C11 129.4(2) . . ?
C12 C13 C14 105.87(19) . . ?
N4 C14 C13 110.35(19) . . ?
N4 C14 C15 121.1(2) . . ?
C13 C14 C15 128.6(2) . . ?
C20 C15 C16 119.2(2) . . ?
C20 C15 C14 120.5(2) . . ?
C16 C15 C14 120.2(2) . . ?
C17 C16 C15 119.9(2) . . ?
C18 C17 C16 120.4(2) . . ?
C19 C18 C17 120.1(2) . . ?
C18 C19 C20 119.9(2) . . ?
C19 C20 C15 120.5(2) . . ?
N7 C22 C23 107.4(2) . . ?
N7 C22 C21 122.8(2) . . ?
C23 C22 C21 129.8(2) . . ?
C22 C23 C24 106.2(2) . . ?
N1 C24 C23 109.6(2) . . ?
N1 C24 C25 121.5(2) . . ?
C23 C24 C25 128.9(2) . . ?
C30 C25 C26 118.1(2) . . ?
C30 C25 C24 122.0(2) . . ?
C26 C25 C24 119.9(2) . . ?
C27 C26 C25 120.5(3) . . ?
C28 C27 C26 120.6(3) . . ?
C27 C28 C29 119.8(3) . . ?
C28 C29 C30 119.9(3) . . ?
C29 C30 C25 121.0(2) . . ?
N8 C31 N6 114.7(2) . . ?
N8 C32 C34 109.0(2) . . ?
N8 C32 C33 122.4(2) . . ?
C34 C32 C33 128.6(2) . . ?
C32 C34 N6 108.3(2) . . ?
C32 C34 C35 133.0(2) . . ?
N6 C34 C35 118.3(2) . . ?
N9 C35 C34 119.4(2) . . ?
N9 C36 C37 112.80(19) . . ?
C36 C37 C38 110.5(2) . . ?
C51 C39 C40 46.0(9) . . ?
C51 C39 C42 81.9(10) . . ?
C40 C39 C42 120.5(6) . . ?
C51 C39 C48 110.3(11) . . ?
C40 C39 C48 95.4(7) . . ?
C42 C39 C48 74.9(6) . . ?
C39 C40 C44 120.1(7) . . ?
C50 C41 C44 93.3(9) . . ?
C50 C41 C43 84.6(8) . . ?
C44 C41 C43 125.8(8) . . ?
C50 C41 C51 106.5(10) . . ?
C44 C41 C51 52.1(8) . . ?
C43 C41 C51 76.6(8) . . ?
C39 C42 C43 118.2(6) . . ?
C41 C43 C42 116.1(7) . . ?
C41 C44 C40 119.1(8) . . ?
C49 C48 C39 119.2(11) . . ?
C48 C49 C50 121.8(12) . . ?
C48 C49 C49 89.6(11) . 2_767 ?
C50 C49 C49 144.5(13) . 2_767 ?
C41 C50 C49 128.7(12) . . ?
C39 C51 C41 125.8(14) . . ?
C24 N1 N7 106.91(18) . . ?
C24 N1 Zn1 138.47(16) . . ?
N7 N1 Zn1 114.22(13) . . ?
C4 N2 N3 106.54(17) . . ?
C4 N2 Zn1 136.99(15) . . ?
N3 N2 Zn1 113.16(13) . . ?
C2 N3 N2 110.17(18) . . ?
C2 N3 B1 129.69(19) . . ?
N2 N3 B1 120.06(17) . . ?
C14 N4 N5 105.94(17) . . ?
C14 N4 Zn1 141.64(15) . . ?
N5 N4 Zn1 110.81(13) . . ?
C12 N5 N4 110.38(17) . . ?
C12 N5 B1 129.32(19) . . ?
N4 N5 B1 119.99(17) . . ?
C31 N6 C34 103.71(19) . . ?
C31 N6 Zn1 141.45(16) . . ?
C34 N6 Zn1 112.94(14) . . ?
C22 N7 N1 109.94(19) . . ?
C22 N7 B1 129.4(2) . . ?
N1 N7 B1 120.51(18) . . ?
C31 N8 C32 104.29(19) . . ?
C35 N9 C36 119.22(19) . . ?
C35 N9 Zn1 108.98(15) . . ?
C36 N9 Zn1 131.75(15) . . ?
N6 Zn1 N2 118.92(7) . . ?
N6 Zn1 N1 141.74(8) . . ?
N2 Zn1 N1 98.90(7) . . ?
N6 Zn1 N4 103.89(7) . . ?
N2 Zn1 N4 89.19(7) . . ?
N1 Zn1 N4 80.80(7) . . ?
N6 Zn1 N9 80.21(7) . . ?
N2 Zn1 N9 95.91(7) . . ?
N1 Zn1 N9 90.97(7) . . ?
N4 Zn1 N9 170.92(7) . . ?

loop_
_geom_bond_atom_site_label_1
_geom_bond_atom_site_label_2
_geom_bond_distance
_geom_bond_site_symmetry_2
_geom_bond_publ_flag
B1 N5 1.543(3) . ?
B1 N7 1.546(3) . ?
B1 N3 1.554(3) . ?
C1 C2 1.489(3) . ?
C2 N3 1.350(3) . ?
C2 C3 1.380(3) . ?
C3 C4 1.398(3) . ?
C4 N2 1.345(3) . ?
C4 C5 1.467(3) . ?
C5 C6 1.394(3) . ?
C5 C10 1.401(3) . ?
C6 C7 1.388(3) . ?
C7 C8 1.384(4) . ?
C8 C9 1.388(4) . ?
C9 C10 1.381(3) . ?
C11 C12 1.490(3) . ?
C12 N5 1.352(3) . ?
C12 C13 1.377(3) . ?
C13 C14 1.393(3) . ?
C14 N4 1.339(3) . ?
C14 C15 1.472(3) . ?
C15 C20 1.388(3) . ?
C15 C16 1.397(3) . ?
C16 C17 1.384(3) . ?
C17 C18 1.382(4) . ?
C18 C19 1.379(4) . ?
C19 C20 1.387(3) . ?
C21 C22 1.488(3) . ?
C22 N7 1.356(3) . ?
C22 C23 1.376(3) . ?
C23 C24 1.394(3) . ?
C24 N1 1.338(3) . ?
C24 C25 1.469(3) . ?
C25 C30 1.392(4) . ?
C25 C26 1.401(3) . ?
C26 C27 1.381(4) . ?
C27 C28 1.378(5) . ?
C28 C29 1.380(4) . ?
C29 C30 1.389(4) . ?
C31 N8 1.342(3) . ?
C31 N6 1.346(3) . ?
C32 N8 1.367(3) . ?
C32 C34 1.383(3) . ?
C32 C33 1.489(3) . ?
C34 N6 1.385(3) . ?
C34 C35 1.426(3) . ?
C35 N9 1.279(3) . ?
C36 N9 1.456(3) . ?
C36 C37 1.510(3) . ?
C37 C38 1.524(4) . ?
C39 C51 1.236(19) . ?
C39 C40 1.340(8) . ?
C39 C42 1.389(8) . ?
C39 C48 1.565(14) . ?
C40 C44 1.422(10) . ?
C41 C50 1.147(13) . ?
C41 C44 1.232(10) . ?
C41 C43 1.398(10) . ?
C41 C51 1.78(2) . ?
C42 C43 1.423(10) . ?
C48 C49 1.380(18) . ?
C49 C50 1.384(16) . ?
C49 C49 1.87(2) 2_767 ?
N1 N7 1.364(3) . ?
N1 Zn1 2.0735(19) . ?
N2 N3 1.367(2) . ?
N2 Zn1 2.0703(18) . ?
N4 N5 1.371(3) . ?
N4 Zn1 2.2102(19) . ?
N6 Zn1 1.9871(19) . ?
N9 Zn1 2.2147(19) . ?
